data_4033694
loop_
_publ_author_name
'Das, Eshani'
'Basak, Shyam'
'Anoop, Anakuthil'
'Chand, Santanu'
'Basak, Amit'

_publ_section_title
;
 How To Achieve High Regioselectivity in Barrier-less Nucleophilic
 Addition to p-Benzynes Generated via Bergman Cyclization of Unsymmetrical
 Cyclic Azaenediyne?
;
_journal_issue 5
_journal_name_full 'The Journal of organic chemistry'
_journal_page_first 2911
_journal_page_last 2921
_journal_paper_doi 10.1021/acs.joc.9b00060
_journal_volume 84
_journal_year 2019
_chemical_formula_sum 'C21 H20 Br N O3 S'
_chemical_formula_weight 446.35
_space_group_crystal_system monoclinic
_space_group_IT_number 14
_space_group_name_Hall '-P 2ybc'
_space_group_name_H-M_alt 'P 1 21/c 1'
_atom_sites_solution_hydrogens geom
_audit_creation_method SHELXL-2014/7
_cell_angle_alpha 90.00
_cell_angle_beta 93.01(3)
_cell_angle_gamma 90.00
_cell_formula_units_Z 4
_cell_length_a 6.459(2)
_cell_length_b 14.027(3)
_cell_length_c 20.557(4)
_cell_measurement_reflns_used 3136
_cell_measurement_temperature 100(2)
_cell_measurement_theta_max 24.797
_cell_measurement_theta_min 1.758
_cell_volume 1859.9(8)
_computing_structure_refinement 'SHELXL-2014/7 (Sheldrick, 2014)'
_diffrn_ambient_temperature 100(2)
_diffrn_measured_fraction_theta_full 0.978
_diffrn_measured_fraction_theta_max 0.978
_diffrn_measurement_device_type empirical
_diffrn_radiation_type MoK\a
_diffrn_radiation_wavelength 0.71073
_diffrn_reflns_av_R_equivalents 0.1093
_diffrn_reflns_av_unetI/netI 0.1029
_diffrn_reflns_Laue_measured_fraction_full 0.978
_diffrn_reflns_Laue_measured_fraction_max 0.978
_diffrn_reflns_limit_h_max 6
_diffrn_reflns_limit_h_min -7
_diffrn_reflns_limit_k_max 16
_diffrn_reflns_limit_k_min -16
_diffrn_reflns_limit_l_max 24
_diffrn_reflns_limit_l_min -18
_diffrn_reflns_number 12888
_diffrn_reflns_point_group_measured_fraction_full 0.978
_diffrn_reflns_point_group_measured_fraction_max 0.978
_diffrn_reflns_theta_full 24.797
_diffrn_reflns_theta_max 24.797
_diffrn_reflns_theta_min 1.758
_exptl_absorpt_coefficient_mu 2.345
_exptl_absorpt_process_details SADABS
_exptl_crystal_colour colorless
_exptl_crystal_density_diffrn 1.594
_exptl_crystal_description block
_exptl_crystal_F_000 912
_exptl_crystal_size_max 0.15
_exptl_crystal_size_mid 0.11
_exptl_crystal_size_min 0.09
_refine_diff_density_max 0.729
_refine_diff_density_min -0.912
_refine_diff_density_rms 0.098
_refine_ls_extinction_method none
_refine_ls_goodness_of_fit_ref 0.982
_refine_ls_hydrogen_treatment constr
_refine_ls_matrix_type full
_refine_ls_number_parameters 244
_refine_ls_number_reflns 3136
_refine_ls_number_restraints 0
_refine_ls_restrained_S_all 0.982
_refine_ls_R_factor_all 0.1136
_refine_ls_R_factor_gt 0.0608
_refine_ls_shift/su_max 0.000
_refine_ls_shift/su_mean 0.000
_refine_ls_structure_factor_coef Fsqd
_refine_ls_weighting_details 'w=1/[\s^2^(Fo^2^)+(0.0852P)^2^] where P=(Fo^2^+2Fc^2^)/3'
_refine_ls_weighting_scheme calc
_refine_ls_wR_factor_gt 0.1397
_refine_ls_wR_factor_ref 0.1683
_reflns_Friedel_coverage 0.000
_reflns_number_gt 1916
_reflns_number_total 3136
_reflns_threshold_expression 'I > 2\s(I)'
_cod_data_source_file jo9b00060_si_002.cif
_cod_data_source_block ab_ed_195
_cod_original_cell_volume 1859.7(8)
_cod_original_sg_symbol_H-M 'P 21/c'
_cod_database_code 4033694
_shelx_shelxl_version_number 2014/7
_shelx_space_group_comment
;
The symmetry employed for this shelxl refinement is uniquely defined
by the following loop, which should always be used as a source of
symmetry information in preference to the above space-group names.
They are only intended as comments.
;

loop_
_space_group_symop_operation_xyz
'x, y, z'
'-x, y+1/2, -z+1/2'
'-x, -y, -z'
'x, -y-1/2, z-1/2'

loop_
_atom_site_label
_atom_site_type_symbol
_atom_site_fract_x
_atom_site_fract_y
_atom_site_fract_z
_atom_site_U_iso_or_equiv
_atom_site_adp_type
_atom_site_occupancy
_atom_site_site_symmetry_order
_atom_site_calc_flag
_atom_site_refinement_flags_posn
_atom_site_refinement_flags_adp
Br1 Br 0.64861(11) 0.52827(5) 0.62807(3) 0.0549(3) Uani 1 1 d . .
S1 S 0.9409(3) 0.72746(13) 0.33991(8) 0.0454(5) Uani 1 1 d . .
O3 O 0.0329(7) 0.8587(3) 0.5242(2) 0.0571(13) Uani 1 1 d . .
O2 O 0.8987(7) 0.8246(3) 0.3292(2) 0.0572(13) Uani 1 1 d . .
O1 O 1.1489(7) 0.6965(4) 0.3453(2) 0.0634(15) Uani 1 1 d . .
N1 N 0.8313(7) 0.6987(4) 0.4066(2) 0.0374(13) Uani 1 1 d . .
C9 C 0.6231(9) 0.6393(4) 0.5153(3) 0.0349(15) Uani 1 1 d . .
C8 C 0.5350(9) 0.7092(4) 0.4744(3) 0.0354(15) Uani 1 1 d . .
C7 C 0.3671(10) 0.7587(4) 0.4910(3) 0.0403(16) Uani 1 1 d . .
H7 H 0.3129 0.8059 0.4632 0.048 Uiso 1 1 calc R U
C5 C 0.3524(10) 0.6684(4) 0.5914(3) 0.0358(15) Uani 1 1 d . .
C1 C 0.0962(10) 0.7907(4) 0.5670(3) 0.0426(16) Uani 1 1 d . .
C6 C 0.2733(9) 0.7401(4) 0.5493(3) 0.0374(15) Uani 1 1 d . .
C14 C 0.8135(10) 0.6618(4) 0.2783(3) 0.0365(15) Uani 1 1 d . .
C11 C 0.8105(9) 0.5870(5) 0.4962(3) 0.0413(16) Uani 1 1 d . .
H11A H 0.7923 0.5197 0.5051 0.050 Uiso 1 1 calc R U
H11B H 0.9291 0.6091 0.5229 0.050 Uiso 1 1 calc R U
C10 C 0.5294(10) 0.6206(4) 0.5717(3) 0.0374(15) Uani 1 1 d . .
C19 C 0.8904(11) 0.5755(5) 0.2604(3) 0.0496(18) Uani 1 1 d . .
H19 H 1.0169 0.5538 0.2784 0.060 Uiso 1 1 calc R U
C15 C 0.6293(11) 0.6930(5) 0.2517(3) 0.0478(17) Uani 1 1 d . .
H15 H 0.5778 0.7521 0.2633 0.057 Uiso 1 1 calc R U
C4 C 0.2496(11) 0.6492(5) 0.6483(3) 0.0460(17) Uani 1 1 d . .
H4 H 0.3008 0.6017 0.6763 0.055 Uiso 1 1 calc R U
C13 C 0.6218(10) 0.7304(5) 0.4096(3) 0.0452(17) Uani 1 1 d . .
H13A H 0.5369 0.6993 0.3755 0.054 Uiso 1 1 calc R U
H13B H 0.6158 0.7986 0.4018 0.054 Uiso 1 1 calc R U
C12 C 0.8557(10) 0.5990(5) 0.4256(3) 0.0452(17) Uani 1 1 d . .
H12A H 0.9962 0.5783 0.4188 0.054 Uiso 1 1 calc R U
H12B H 0.7615 0.5597 0.3988 0.054 Uiso 1 1 calc R U
C3 C 0.0821(10) 0.6965(5) 0.6631(3) 0.0456(17) Uani 1 1 d . .
H3 H 0.0172 0.6816 0.7011 0.055 Uiso 1 1 calc R U
C2 C 0.0003(10) 0.7690(5) 0.6224(3) 0.0503(18) Uani 1 1 d . .
H2 H -0.1181 0.8019 0.6331 0.060 Uiso 1 1 calc R U
C16 C 0.5190(12) 0.6366(6) 0.2074(3) 0.061(2) Uani 1 1 d . .
H16 H 0.3915 0.6575 0.1897 0.073 Uiso 1 1 calc R U
C18 C 0.7782(14) 0.5211(5) 0.2155(4) 0.063(2) Uani 1 1 d . .
H18 H 0.8303 0.4624 0.2030 0.075 Uiso 1 1 calc R U
C21 C -0.1474(11) 0.9096(5) 0.5367(4) 0.067(2) Uani 1 1 d . .
H21A H -0.1751 0.9555 0.5027 0.100 Uiso 1 1 calc R U
H21B H -0.2622 0.8663 0.5382 0.100 Uiso 1 1 calc R U
H21C H -0.1285 0.9420 0.5777 0.100 Uiso 1 1 calc R U
C17 C 0.5944(14) 0.5512(6) 0.1894(3) 0.061(2) Uani 1 1 d . .
C20 C 0.4704(17) 0.4909(7) 0.1409(5) 0.105(4) Uani 1 1 d . .
H20A H 0.3444 0.5235 0.1276 0.157 Uiso 1 1 calc R U
H20B H 0.5501 0.4797 0.1035 0.157 Uiso 1 1 calc R U
H20C H 0.4375 0.4310 0.1605 0.157 Uiso 1 1 calc R U

loop_
_atom_site_aniso_label
_atom_site_aniso_U_11
_atom_site_aniso_U_22
_atom_site_aniso_U_33
_atom_site_aniso_U_23
_atom_site_aniso_U_13
_atom_site_aniso_U_12
Br1 0.0508(5) 0.0643(5) 0.0501(4) 0.0227(4) 0.0058(3) 0.0102(4)
S1 0.0385(11) 0.0605(11) 0.0376(9) 0.0017(8) 0.0071(8) -0.0045(8)
O3 0.056(3) 0.061(3) 0.055(3) 0.006(2) 0.014(2) 0.027(2)
O2 0.071(4) 0.050(3) 0.051(3) 0.005(2) 0.011(2) -0.016(2)
O1 0.031(3) 0.110(4) 0.050(3) 0.002(3) 0.012(2) 0.000(3)
N1 0.031(3) 0.053(3) 0.029(3) 0.004(2) 0.011(2) 0.007(2)
C9 0.030(4) 0.044(4) 0.031(3) -0.003(3) 0.005(3) 0.000(3)
C8 0.036(4) 0.038(3) 0.032(3) 0.000(3) 0.006(3) 0.005(3)
C7 0.048(4) 0.042(4) 0.032(3) 0.003(3) 0.010(3) 0.009(3)
C5 0.046(4) 0.036(3) 0.025(3) 0.003(3) 0.007(3) -0.001(3)
C1 0.044(4) 0.041(4) 0.043(4) -0.001(3) 0.009(3) 0.005(3)
C6 0.035(4) 0.043(4) 0.034(3) -0.005(3) 0.006(3) -0.002(3)
C14 0.035(4) 0.045(4) 0.029(3) 0.002(3) 0.005(3) -0.001(3)
C11 0.038(4) 0.047(4) 0.039(3) 0.009(3) 0.010(3) 0.008(3)
C10 0.042(4) 0.035(3) 0.034(3) 0.003(3) -0.001(3) -0.004(3)
C19 0.062(5) 0.051(4) 0.036(4) 0.004(3) 0.006(4) 0.018(4)
C15 0.046(5) 0.055(4) 0.043(4) 0.000(3) 0.011(4) 0.006(4)
C4 0.057(5) 0.044(4) 0.038(4) -0.001(3) 0.006(3) -0.004(3)
C13 0.046(4) 0.053(4) 0.038(4) 0.013(3) 0.016(3) 0.017(3)
C12 0.040(4) 0.057(4) 0.039(4) 0.005(3) 0.012(3) 0.015(3)
C3 0.050(5) 0.047(4) 0.041(4) -0.003(3) 0.022(3) 0.003(3)
C2 0.043(5) 0.052(4) 0.057(4) -0.020(4) 0.015(4) 0.008(3)
C16 0.054(5) 0.081(6) 0.047(4) 0.002(4) 0.002(4) -0.007(4)
C18 0.092(7) 0.046(4) 0.051(5) 0.000(4) 0.022(5) 0.011(5)
C21 0.056(5) 0.068(5) 0.079(5) -0.001(4) 0.021(4) 0.028(4)
C17 0.084(7) 0.055(5) 0.045(4) 0.002(4) 0.005(4) -0.020(5)
C20 0.120(9) 0.100(7) 0.095(7) -0.036(6) 0.007(6) -0.054(6)

loop_
_atom_type_symbol
_atom_type_description
_atom_type_scat_dispersion_real
_atom_type_scat_dispersion_imag
_atom_type_scat_source
C C 0.0033 0.0016 'International Tables Vol C Tables 4.2.6.8 and 6.1.1.4'
H H 0.0000 0.0000 'International Tables Vol C Tables 4.2.6.8 and 6.1.1.4'
Br Br -0.2901 2.4595 'International Tables Vol C Tables 4.2.6.8 and 6.1.1.4'
N N 0.0061 0.0033 'International Tables Vol C Tables 4.2.6.8 and 6.1.1.4'
O O 0.0106 0.0060 'International Tables Vol C Tables 4.2.6.8 and 6.1.1.4'
S S 0.1246 0.1234 'International Tables Vol C Tables 4.2.6.8 and 6.1.1.4'

loop_
_geom_angle_atom_site_label_1
_geom_angle_atom_site_label_2
_geom_angle_atom_site_label_3
_geom_angle
O2 S1 O1 119.2(3)
O2 S1 N1 106.5(3)
O1 S1 N1 108.2(3)
O2 S1 C14 108.6(3)
O1 S1 C14 107.8(3)
N1 S1 C14 105.8(3)
C1 O3 C21 117.9(5)
C13 N1 C12 112.1(5)
C13 N1 S1 114.5(4)
C12 N1 S1 114.7(4)
C10 C9 C8 117.6(5)
C10 C9 C11 122.3(6)
C8 C9 C11 120.1(5)
C7 C8 C9 121.3(5)
C7 C8 C13 117.7(5)
C9 C8 C13 121.0(5)
C8 C7 C6 120.8(6)
C8 C7 H7 119.6
C6 C7 H7 119.6
C4 C5 C10 125.3(6)
C4 C5 C6 118.6(6)
C10 C5 C6 116.1(5)
O3 C1 C2 124.7(6)
O3 C1 C6 114.2(5)
C2 C1 C6 121.0(6)
C7 C6 C5 120.1(5)
C7 C6 C1 121.5(6)
C5 C6 C1 118.4(5)
C15 C14 C19 120.0(6)
C15 C14 S1 119.7(5)
C19 C14 S1 120.1(5)
C9 C11 C12 113.7(5)
C9 C11 H11A 108.8
C12 C11 H11A 108.8
C9 C11 H11B 108.8
C12 C11 H11B 108.8
H11A C11 H11B 107.7
C9 C10 C5 124.0(5)
C9 C10 Br1 118.3(5)
C5 C10 Br1 117.8(4)
C14 C19 C18 119.1(7)
C14 C19 H19 120.4
C18 C19 H19 120.4
C14 C15 C16 119.7(7)
C14 C15 H15 120.2
C16 C15 H15 120.2
C3 C4 C5 121.8(6)
C3 C4 H4 119.1
C5 C4 H4 119.1
N1 C13 C8 112.0(5)
N1 C13 H13A 109.2
C8 C13 H13A 109.2
N1 C13 H13B 109.2
C8 C13 H13B 109.2
H13A C13 H13B 107.9
N1 C12 C11 110.0(5)
N1 C12 H12A 109.7
C11 C12 H12A 109.7
N1 C12 H12B 109.7
C11 C12 H12B 109.7
H12A C12 H12B 108.2
C4 C3 C2 121.0(6)
C4 C3 H3 119.5
C2 C3 H3 119.5
C1 C2 C3 119.2(6)
C1 C2 H2 120.4
C3 C2 H2 120.4
C17 C16 C15 120.6(8)
C17 C16 H16 119.7
C15 C16 H16 119.7
C17 C18 C19 121.1(7)
C17 C18 H18 119.4
C19 C18 H18 119.4
O3 C21 H21A 109.5
O3 C21 H21B 109.5
H21A C21 H21B 109.5
O3 C21 H21C 109.5
H21A C21 H21C 109.5
H21B C21 H21C 109.5
C18 C17 C16 119.5(7)
C18 C17 C20 121.0(8)
C16 C17 C20 119.5(9)
C17 C20 H20A 109.5
C17 C20 H20B 109.5
H20A C20 H20B 109.5
C17 C20 H20C 109.5
H20A C20 H20C 109.5
H20B C20 H20C 109.5

loop_
_geom_bond_atom_site_label_1
_geom_bond_atom_site_label_2
_geom_bond_distance
Br1 C10 1.875(6)
S1 O2 1.404(5)
S1 O1 1.411(5)
S1 N1 1.626(5)
S1 C14 1.738(6)
O3 C1 1.347(7)
O3 C21 1.402(7)
N1 C13 1.429(7)
N1 C12 1.459(7)
C9 C10 1.362(7)
C9 C8 1.392(8)
C9 C11 1.486(8)
C8 C7 1.347(8)
C8 C13 1.502(8)
C7 C6 1.397(8)
C7 H7 0.9300
C5 C4 1.400(8)
C5 C10 1.404(8)
C5 C6 1.405(8)
C1 C2 1.358(8)
C1 C6 1.409(8)
C14 C15 1.355(9)
C14 C19 1.367(8)
C11 C12 1.503(8)
C11 H11A 0.9700
C11 H11B 0.9700
C19 C18 1.374(10)
C19 H19 0.9300
C15 C16 1.376(10)
C15 H15 0.9300
C4 C3 1.319(8)
C4 H4 0.9300
C13 H13A 0.9700
C13 H13B 0.9700
C12 H12A 0.9700
C12 H12B 0.9700
C3 C2 1.403(9)
C3 H3 0.9300
C2 H2 0.9300
C16 C17 1.352(10)
C16 H16 0.9300
C18 C17 1.345(11)
C18 H18 0.9300
C21 H21A 0.9600
C21 H21B 0.9600
C21 H21C 0.9600
C17 C20 1.507(11)
C20 H20A 0.9600
C20 H20B 0.9600
C20 H20C 0.9600
